data_7038419
loop_
_publ_author_name
'Lucas, Stephanie J.'
'Lord, Rianne M.'
'Basri, Aida M.'
'Allison, Simon J.'
'Phillips, Roger M.'
'Blacker, A. John'
'McGowan, Patrick C.'

_publ_section_title
;
 Increasing anti-cancer activity with longer tether lengths of group 9 Cp*
 complexes.
;
_journal_issue 16
_journal_name_full 'Dalton transactions (Cambridge, England : 2003)'
_journal_page_first 6812
_journal_page_last 6815
_journal_paper_doi 10.1039/c6dt00186f
_journal_volume 45
_journal_year 2016
_chemical_formula_moiety 'C26 H31 Cl2 N2 O2 Rh'
_chemical_formula_sum 'C26 H31 Cl2 N2 O2 Rh'
_chemical_formula_weight 577.34
_chemical_name_systematic
; 
 ? 
;
_space_group_IT_number 29
_symmetry_cell_setting orthorhombic
_symmetry_space_group_name_Hall 'P 2c -2ac'
_symmetry_space_group_name_H-M 'P c a 21'
_atom_sites_solution_hydrogens geom
_atom_sites_solution_primary direct
_atom_sites_solution_secondary difmap
_audit_creation_method SHELXL-97
_audit_update_record
;
2015-12-11 deposited with the CCDC.
2016-02-17 downloaded from the CCDC.
;
_cell_angle_alpha 90.00
_cell_angle_beta 90.00
_cell_angle_gamma 90.00
_cell_formula_units_Z 4
_cell_length_a 14.686(2)
_cell_length_b 9.2437(12)
_cell_length_c 19.177(2)
_cell_measurement_reflns_used 8156
_cell_measurement_temperature 150(2)
_cell_measurement_theta_max 30.105
_cell_measurement_theta_min 2.203
_cell_volume 2603.3(6)
_computing_cell_refinement
;
APEX 2 software, Bruker Nonius 2004
;
_computing_data_collection
;
APEX 2 software, Bruker Nonius 2004 
;
_computing_data_reduction
;
SAINT - Bruker Integration program embedded in
APEX 2 software, Bruker Nonius 2004
;
_computing_molecular_graphics 'ORTEP-III Version 1.08 (Farrugia, 2005)'
_computing_publication_material
;
enCIFer: A program for viewing, editing and visualising CIFs. 
F. H. Allen, O. Johnson, G. P. Shields, B. R. Smith, M. Towler, 
J. Applied Cryst., 37, 331-334, 2004
;
_computing_structure_refinement
;
SHELXL-97 (Sheldrick, G. M.     Acta Cryst. (2008). A64, 112)
XSeed (L.J.Barbour, J.Supramol. Chem., 2003, 1, 189.) 
;
_computing_structure_solution
;
SHELXS-97 (Sheldrick, G. M.     Acta Cryst. (2008). A64, 112)
XSeed (L.J.Barbour, J.Supramol. Chem., 2003, 1, 189.)
;
_diffrn_ambient_temperature 150(2)
_diffrn_detector_area_resol_mean
; 
120 microns
;
_diffrn_measured_fraction_theta_full 0.998
_diffrn_measured_fraction_theta_max 0.998
_diffrn_measurement_device_type 'ApexII camera'
_diffrn_measurement_method 'rotation images'
_diffrn_radiation_monochromator
;
Mach3 kappa-type 4-circle goniostat.
;
_diffrn_radiation_source
;
Bruker Nonius FR591 rotating anode generator
;
_diffrn_radiation_type MoK\a
_diffrn_radiation_wavelength 0.71073
_diffrn_reflns_av_R_equivalents 0.0803
_diffrn_reflns_av_sigmaI/netI 0.0718
_diffrn_reflns_limit_h_max 20
_diffrn_reflns_limit_h_min -20
_diffrn_reflns_limit_k_max 13
_diffrn_reflns_limit_k_min -12
_diffrn_reflns_limit_l_max 27
_diffrn_reflns_limit_l_min -26
_diffrn_reflns_number 38505
_diffrn_reflns_theta_full 30.10
_diffrn_reflns_theta_max 30.10
_diffrn_reflns_theta_min 2.20
_diffrn_standards_decay_% 0
_diffrn_standards_interval_count 0
_diffrn_standards_interval_time 0
_diffrn_standards_number 0
_exptl_absorpt_coefficient_mu 0.886
_exptl_absorpt_correction_T_max 0.9739
_exptl_absorpt_correction_T_min 0.7958
_exptl_absorpt_correction_type multi-scan
_exptl_absorpt_process_details
;
See Sheldrick, G. M. (2002). SADABS.
 University of Gottingen, Germany. 
;
_exptl_crystal_colour red
_exptl_crystal_density_diffrn 1.473
_exptl_crystal_density_method 'not measured'
_exptl_crystal_description fragment
_exptl_crystal_F_000 1184
_exptl_crystal_size_max 0.27
_exptl_crystal_size_mid 0.09
_exptl_crystal_size_min 0.03
_refine_diff_density_max 2.617
_refine_diff_density_min -1.997
_refine_diff_density_rms 0.159
_refine_ls_abs_structure_details 'Flack H D (1983), Acta Cryst. A39, 876-881'
_refine_ls_abs_structure_Flack -0.02(5)
_refine_ls_extinction_method none
_refine_ls_goodness_of_fit_ref 1.171
_refine_ls_hydrogen_treatment constr
_refine_ls_matrix_type full
_refine_ls_number_parameters 302
_refine_ls_number_reflns 7525
_refine_ls_number_restraints 1
_refine_ls_restrained_S_all 1.171
_refine_ls_R_factor_all 0.1023
_refine_ls_R_factor_gt 0.0676
_refine_ls_shift/su_max 0.001
_refine_ls_shift/su_mean 0.000
_refine_ls_structure_factor_coef Fsqd
_refine_ls_weighting_details 'calc w=1/[\s^2^(Fo^2^)+(0.0423P)^2^+8.9413P] where P=(Fo^2^+2Fc^2^)/3'
_refine_ls_weighting_scheme calc
_refine_ls_wR_factor_gt 0.1233
_refine_ls_wR_factor_ref 0.1384
_reflns_number_gt 5757
_reflns_number_total 7525
_reflns_threshold_expression >2sigma(I)
_cod_data_source_file c6dt00186f2.cif
_cod_data_source_block added_by_encifer
_cod_depositor_comments 'Adding full bibliography for 7038415--7038419.cif.'
_cod_original_cell_volume 2603.4(6)
_cod_original_sg_symbol_H-M Pca21
_cod_database_code 7038419

loop_
_symmetry_equiv_pos_as_xyz
'x, y, z'
'-x, -y, z+1/2'
'-x+1/2, y, z+1/2'
'x+1/2, -y, z'

loop_
_atom_site_label
_atom_site_type_symbol
_atom_site_fract_x
_atom_site_fract_y
_atom_site_fract_z
_atom_site_U_iso_or_equiv
_atom_site_adp_type
_atom_site_occupancy
_atom_site_symmetry_multiplicity
_atom_site_calc_flag
_atom_site_refinement_flags
Rh1 Rh 0.36568(3) 0.45347(4) 0.42505(3) 0.01682(9) Uani 1 1 d .
Cl1 Cl 0.23902(11) 0.59753(18) 0.37924(8) 0.0258(3) Uani 1 1 d .
Cl2 Cl 0.24488(15) 0.9140(2) 0.60556(10) 0.0402(4) Uani 1 1 d .
O1 O 0.4148(4) 1.1723(7) 0.1725(2) 0.0436(14) Uani 1 1 d .
H1 H 0.4145 1.2321 0.1395 0.052 Uiso 1 1 calc R
O2 O 0.1724(4) 0.2189(6) 0.5453(3) 0.0356(12) Uani 1 1 d .
N1 N 0.2988(3) 0.2640(6) 0.3871(3) 0.0209(11) Uani 1 1 d .
N2 N 0.2810(3) 0.3928(6) 0.5100(2) 0.0192(10) Uani 1 1 d .
C1 C 0.4727(5) 0.5736(8) 0.3689(3) 0.0220(14) Uani 1 1 d .
C2 C 0.4980(5) 0.4265(9) 0.3708(4) 0.0269(15) Uani 1 1 d .
C3 C 0.5040(4) 0.3858(7) 0.4457(3) 0.0228(14) Uani 1 1 d .
C4 C 0.4869(5) 0.5142(9) 0.4871(3) 0.0222(15) Uani 1 1 d .
C5 C 0.4648(4) 0.6302(7) 0.4401(3) 0.0225(14) Uani 1 1 d .
C6 C 0.5210(5) 0.3277(9) 0.3103(4) 0.0353(17) Uani 1 1 d .
H6A H 0.4844 0.3549 0.2696 0.053 Uiso 1 1 calc R
H6B H 0.5076 0.2273 0.3232 0.053 Uiso 1 1 calc R
H6C H 0.5858 0.3370 0.2990 0.053 Uiso 1 1 calc R
C7 C 0.5341(5) 0.2371(8) 0.4736(4) 0.0355(17) Uani 1 1 d .
H7A H 0.6007 0.2339 0.4765 0.053 Uiso 1 1 calc R
H7B H 0.5127 0.1610 0.4420 0.053 Uiso 1 1 calc R
H7C H 0.5081 0.2217 0.5200 0.053 Uiso 1 1 calc R
C8 C 0.4961(5) 0.5231(9) 0.5661(4) 0.0328(16) Uani 1 1 d .
H8A H 0.5597 0.5417 0.5785 0.049 Uiso 1 1 calc R
H8B H 0.4765 0.4314 0.5870 0.049 Uiso 1 1 calc R
H8C H 0.4578 0.6018 0.5838 0.049 Uiso 1 1 calc R
C9 C 0.4446(5) 0.7872(8) 0.4594(4) 0.0356(17) Uani 1 1 d .
H9A H 0.4196 0.7911 0.5068 0.053 Uiso 1 1 calc R
H9B H 0.4003 0.8275 0.4265 0.053 Uiso 1 1 calc R
H9C H 0.5010 0.8437 0.4575 0.053 Uiso 1 1 calc R
C10 C 0.4579(5) 0.6623(8) 0.3024(3) 0.0307(16) Uani 1 1 d .
H10A H 0.4115 0.7379 0.3112 0.037 Uiso 1 1 calc R
H10B H 0.4350 0.5984 0.2648 0.037 Uiso 1 1 calc R
C11 C 0.5486(6) 0.7345(10) 0.2790(4) 0.045(2) Uani 1 1 d .
H11A H 0.5708 0.7972 0.3172 0.054 Uiso 1 1 calc R
H11B H 0.5946 0.6577 0.2716 0.054 Uiso 1 1 calc R
C12 C 0.5416(7) 0.8264(9) 0.2116(4) 0.048(2) Uani 1 1 d .
H12A H 0.6027 0.8636 0.1992 0.058 Uiso 1 1 calc R
H12B H 0.5203 0.7642 0.1728 0.058 Uiso 1 1 calc R
C13 C 0.4783(7) 0.9492(10) 0.2198(4) 0.045(2) Uani 1 1 d .
H13A H 0.4937 1.0004 0.2636 0.054 Uiso 1 1 calc R
H13B H 0.4158 0.9104 0.2249 0.054 Uiso 1 1 calc R
C14 C 0.4784(6) 1.0624(9) 0.1584(4) 0.042(2) Uani 1 1 d .
H14A H 0.5399 1.1050 0.1533 0.051 Uiso 1 1 calc R
H14B H 0.4626 1.0135 0.1141 0.051 Uiso 1 1 calc R
C31 C 0.3066(4) 0.2052(7) 0.3219(3) 0.0229(13) Uani 1 1 d .
H31 H 0.3401 0.2562 0.2874 0.028 Uiso 1 1 calc R
C32 C 0.2668(5) 0.0723(7) 0.3044(4) 0.0276(14) Uani 1 1 d .
H32 H 0.2736 0.0341 0.2587 0.033 Uiso 1 1 calc R
C33 C 0.2168(5) -0.0038(8) 0.3547(4) 0.0335(16) Uani 1 1 d .
H33 H 0.1916 -0.0960 0.3444 0.040 Uiso 1 1 calc R
C34 C 0.2049(4) 0.0591(6) 0.4209(6) 0.0288(13) Uani 1 1 d .
H34 H 0.1698 0.0119 0.4557 0.035 Uiso 1 1 calc R
C35 C 0.2459(4) 0.1927(6) 0.4342(4) 0.0224(13) Uani 1 1 d .
C36 C 0.2312(4) 0.2716(7) 0.5041(3) 0.0240(13) Uani 1 1 d .
C37 C 0.2688(4) 0.4827(7) 0.5708(3) 0.0243(13) Uani 1 1 d .
C38 C 0.2624(4) 0.6341(7) 0.5618(3) 0.0242(13) Uani 1 1 d .
H38 H 0.2634 0.6743 0.5163 0.029 Uiso 1 1 calc R
C39 C 0.2546(5) 0.7246(7) 0.6197(3) 0.0265(14) Uani 1 1 d .
C40 C 0.2541(6) 0.6703(8) 0.6880(3) 0.0319(16) Uani 1 1 d .
H40 H 0.2495 0.7331 0.7271 0.038 Uiso 1 1 calc R
C41 C 0.2606(5) 0.5203(9) 0.6966(3) 0.0338(16) Uani 1 1 d .
H41 H 0.2600 0.4811 0.7424 0.041 Uiso 1 1 calc R
C42 C 0.2681(5) 0.4257(7) 0.6393(3) 0.0277(14) Uani 1 1 d .
H42 H 0.2725 0.3243 0.6465 0.033 Uiso 1 1 calc R

loop_
_atom_site_aniso_label
_atom_site_aniso_U_11
_atom_site_aniso_U_22
_atom_site_aniso_U_33
_atom_site_aniso_U_23
_atom_site_aniso_U_13
_atom_site_aniso_U_12
Rh1 0.02095(16) 0.01645(15) 0.01305(15) -0.0014(3) 0.0004(3) -0.00068(17)
Cl1 0.0283(8) 0.0309(8) 0.0182(7) -0.0016(6) -0.0030(6) 0.0065(6)
Cl2 0.0589(12) 0.0319(9) 0.0297(9) -0.0095(7) 0.0008(8) 0.0097(8)
O1 0.062(4) 0.052(4) 0.017(3) 0.007(2) -0.007(2) 0.000(3)
O2 0.045(3) 0.035(3) 0.026(3) -0.003(2) 0.013(2) -0.013(2)
N1 0.025(3) 0.022(3) 0.016(3) -0.003(2) 0.0013(19) 0.005(2)
N2 0.028(3) 0.022(3) 0.007(2) -0.003(2) 0.0022(18) -0.001(2)
C1 0.031(4) 0.027(4) 0.008(3) -0.007(3) 0.005(2) -0.007(3)
C2 0.026(3) 0.034(4) 0.021(3) -0.006(3) 0.006(3) -0.007(3)
C3 0.015(3) 0.021(3) 0.033(4) 0.007(3) -0.004(2) -0.002(2)
C4 0.023(3) 0.026(4) 0.017(3) 0.016(3) -0.005(2) -0.005(3)
C5 0.028(3) 0.021(3) 0.018(4) -0.002(2) 0.000(2) -0.002(2)
C6 0.023(3) 0.053(5) 0.030(4) -0.023(3) 0.002(3) -0.003(3)
C7 0.035(4) 0.026(4) 0.045(4) 0.008(3) -0.005(3) 0.005(3)
C8 0.034(4) 0.046(5) 0.019(3) -0.003(3) -0.005(3) -0.001(3)
C9 0.043(4) 0.026(4) 0.038(4) -0.007(3) 0.007(3) -0.001(3)
C10 0.033(4) 0.037(4) 0.022(3) 0.011(3) -0.004(3) -0.010(3)
C11 0.053(5) 0.052(5) 0.029(4) 0.027(4) 0.000(3) -0.007(4)
C12 0.064(6) 0.041(5) 0.041(5) 0.016(4) 0.008(4) 0.000(4)
C13 0.059(5) 0.050(5) 0.025(4) 0.004(4) 0.006(4) 0.002(4)
C14 0.051(5) 0.045(5) 0.031(4) 0.013(4) 0.000(3) 0.014(4)
C31 0.025(3) 0.024(3) 0.020(3) -0.005(3) 0.002(2) -0.003(3)
C32 0.031(3) 0.029(4) 0.022(3) -0.010(3) 0.000(3) 0.003(3)
C33 0.038(4) 0.024(3) 0.038(4) -0.007(3) 0.000(3) -0.004(3)
C34 0.033(3) 0.024(3) 0.030(3) 0.005(4) 0.002(4) -0.006(2)
C35 0.027(3) 0.020(2) 0.020(4) -0.003(3) 0.000(3) 0.001(2)
C36 0.034(3) 0.023(3) 0.015(3) 0.004(2) 0.002(2) 0.001(3)
C37 0.022(3) 0.034(4) 0.017(3) -0.002(3) 0.000(2) -0.004(3)
C38 0.028(3) 0.029(3) 0.016(3) -0.001(3) 0.001(2) 0.000(3)
C39 0.034(4) 0.020(3) 0.025(3) -0.002(3) 0.001(3) 0.006(3)
C40 0.036(4) 0.043(4) 0.016(4) -0.010(3) 0.002(4) -0.001(4)
C41 0.039(4) 0.049(5) 0.013(3) 0.001(3) -0.001(3) 0.000(3)
C42 0.036(4) 0.028(4) 0.019(3) 0.001(3) 0.001(3) 0.000(3)

loop_
_atom_type_symbol
_atom_type_description
_atom_type_scat_dispersion_real
_atom_type_scat_dispersion_imag
_atom_type_scat_source
C C 0.0033 0.0016 'International Tables Vol C Tables 4.2.6.8 and 6.1.1.4'
H H 0.0000 0.0000 'International Tables Vol C Tables 4.2.6.8 and 6.1.1.4'
N N 0.0061 0.0033 'International Tables Vol C Tables 4.2.6.8 and 6.1.1.4'
O O 0.0106 0.0060 'International Tables Vol C Tables 4.2.6.8 and 6.1.1.4'
Cl Cl 0.1484 0.1585 'International Tables Vol C Tables 4.2.6.8 and 6.1.1.4'
Rh Rh -1.1178 0.9187 'International Tables Vol C Tables 4.2.6.8 and 6.1.1.4'

loop_
_geom_angle_atom_site_label_1
_geom_angle_atom_site_label_2
_geom_angle_atom_site_label_3
_geom_angle
N2 Rh1 N1 77.05(19)
N2 Rh1 C3 109.5(2)
N1 Rh1 C3 104.9(2)
N2 Rh1 C1 157.6(2)
N1 Rh1 C1 125.1(2)
C3 Rh1 C1 64.2(3)
N2 Rh1 C5 118.8(2)
N1 Rh1 C5 162.7(2)
C3 Rh1 C5 64.6(2)
C1 Rh1 C5 38.8(2)
N2 Rh1 C4 97.2(2)
N1 Rh1 C4 139.5(3)
C3 Rh1 C4 38.7(3)
C1 Rh1 C4 64.0(2)
C5 Rh1 C4 38.0(2)
N2 Rh1 C2 147.4(3)
N1 Rh1 C2 98.7(2)
C3 Rh1 C2 39.6(3)
C1 Rh1 C2 37.2(2)
C5 Rh1 C2 64.3(2)
C4 Rh1 C2 64.9(3)
N2 Rh1 Cl1 88.50(14)
N1 Rh1 Cl1 88.54(14)
C3 Rh1 Cl1 159.39(17)
C1 Rh1 Cl1 95.3(2)
C5 Rh1 Cl1 98.34(17)
C4 Rh1 Cl1 131.7(2)
C2 Rh1 Cl1 123.9(2)
C14 O1 H1 109.5
C35 N1 C31 117.5(5)
C35 N1 Rh1 115.7(4)
C31 N1 Rh1 126.8(4)
C36 N2 C37 118.7(5)
C36 N2 Rh1 118.3(4)
C37 N2 Rh1 122.7(4)
C2 C1 C5 110.0(6)
C2 C1 C10 125.1(6)
C5 C1 C10 124.9(6)
C2 C1 Rh1 71.9(4)
C5 C1 Rh1 70.7(4)
C10 C1 Rh1 125.1(5)
C1 C2 C3 106.5(6)
C1 C2 C6 128.3(7)
C3 C2 C6 125.0(7)
C1 C2 Rh1 70.9(4)
C3 C2 Rh1 68.2(4)
C6 C2 Rh1 128.5(5)
C4 C3 C2 108.1(6)
C4 C3 C7 126.2(6)
C2 C3 C7 125.4(6)
C4 C3 Rh1 72.6(4)
C2 C3 Rh1 72.2(4)
C7 C3 Rh1 126.3(5)
C5 C4 C3 107.9(5)
C5 C4 C8 127.1(7)
C3 C4 C8 125.0(6)
C5 C4 Rh1 70.8(4)
C3 C4 Rh1 68.7(4)
C8 C4 Rh1 128.2(5)
C4 C5 C1 107.4(6)
C4 C5 C9 126.9(6)
C1 C5 C9 125.5(6)
C4 C5 Rh1 71.3(4)
C1 C5 Rh1 70.5(4)
C9 C5 Rh1 127.4(5)
C2 C6 H6A 109.5
C2 C6 H6B 109.5
H6A C6 H6B 109.5
C2 C6 H6C 109.5
H6A C6 H6C 109.5
H6B C6 H6C 109.5
C3 C7 H7A 109.5
C3 C7 H7B 109.5
H7A C7 H7B 109.5
C3 C7 H7C 109.5
H7A C7 H7C 109.5
H7B C7 H7C 109.5
C4 C8 H8A 109.5
C4 C8 H8B 109.5
H8A C8 H8B 109.5
C4 C8 H8C 109.5
H8A C8 H8C 109.5
H8B C8 H8C 109.5
C5 C9 H9A 109.5
C5 C9 H9B 109.5
H9A C9 H9B 109.5
C5 C9 H9C 109.5
H9A C9 H9C 109.5
H9B C9 H9C 109.5
C1 C10 C11 110.4(6)
C1 C10 H10A 109.6
C11 C10 H10A 109.6
C1 C10 H10B 109.6
C11 C10 H10B 109.6
H10A C10 H10B 108.1
C12 C11 C10 114.7(7)
C12 C11 H11A 108.6
C10 C11 H11A 108.6
C12 C11 H11B 108.6
C10 C11 H11B 108.6
H11A C11 H11B 107.6
C13 C12 C11 112.0(7)
C13 C12 H12A 109.2
C11 C12 H12A 109.2
C13 C12 H12B 109.2
C11 C12 H12B 109.2
H12A C12 H12B 107.9
C12 C13 C14 115.5(8)
C12 C13 H13A 108.4
C14 C13 H13A 108.4
C12 C13 H13B 108.4
C14 C13 H13B 108.4
H13A C13 H13B 107.5
O1 C14 C13 109.6(7)
O1 C14 H14A 109.8
C13 C14 H14A 109.8
O1 C14 H14B 109.8
C13 C14 H14B 109.8
H14A C14 H14B 108.2
N1 C31 C32 122.2(6)
N1 C31 H31 118.9
C32 C31 H31 118.9
C31 C32 C33 119.5(6)
C31 C32 H32 120.2
C33 C32 H32 120.2
C32 C33 C34 118.6(6)
C32 C33 H33 120.7
C34 C33 H33 120.7
C35 C34 C33 118.5(7)
C35 C34 H34 120.8
C33 C34 H34 120.8
N1 C35 C34 123.5(7)
N1 C35 C36 115.3(5)
C34 C35 C36 121.1(7)
O2 C36 N2 129.7(6)
O2 C36 C35 117.1(6)
N2 C36 C35 113.1(5)
C38 C37 C42 118.7(6)
C38 C37 N2 118.7(6)
C42 C37 N2 122.4(6)
C39 C38 C37 120.3(6)
C39 C38 H38 119.9
C37 C38 H38 119.9
C38 C39 C40 121.9(6)
C38 C39 Cl2 118.5(5)
C40 C39 Cl2 119.6(5)
C41 C40 C39 117.6(6)
C41 C40 H40 121.2
C39 C40 H40 121.2
C40 C41 C42 121.9(6)
C40 C41 H41 119.1
C42 C41 H41 119.1
C41 C42 C37 119.6(6)
C41 C42 H42 120.2
C37 C42 H42 120.2

loop_
_geom_bond_atom_site_label_1
_geom_bond_atom_site_label_2
_geom_bond_distance
Rh1 N2 2.125(5)
Rh1 N1 2.136(5)
Rh1 C3 2.162(6)
Rh1 C1 2.204(7)
Rh1 C5 2.207(6)
Rh1 C4 2.214(7)
Rh1 C2 2.218(7)
Rh1 Cl1 2.4506(16)
Cl2 C39 1.777(7)
O1 C14 1.407(10)
O1 H1 0.8400
O2 C36 1.267(8)
N1 C35 1.362(8)
N1 C31 1.367(8)
N2 C36 1.343(8)
N2 C37 1.442(8)
C1 C2 1.410(10)
C1 C5 1.466(8)
C1 C10 1.532(10)
C2 C3 1.486(11)
C2 C6 1.514(9)
C3 C4 1.451(10)
C3 C7 1.540(9)
C4 C5 1.438(9)
C4 C8 1.524(9)
C5 C9 1.526(9)
C6 H6A 0.9800
C6 H6B 0.9800
C6 H6C 0.9800
C7 H7A 0.9800
C7 H7B 0.9800
C7 H7C 0.9800
C8 H8A 0.9800
C8 H8B 0.9800
C8 H8C 0.9800
C9 H9A 0.9800
C9 H9B 0.9800
C9 H9C 0.9800
C10 C11 1.557(10)
C10 H10A 0.9900
C10 H10B 0.9900
C11 C12 1.551(10)
C11 H11A 0.9900
C11 H11B 0.9900
C12 C13 1.475(12)
C12 H12A 0.9900
C12 H12B 0.9900
C13 C14 1.576(11)
C13 H13A 0.9900
C13 H13B 0.9900
C14 H14A 0.9900
C14 H14B 0.9900
C31 C32 1.401(9)
C31 H31 0.9500
C32 C33 1.402(10)
C32 H32 0.9500
C33 C34 1.406(13)
C33 H33 0.9500
C34 C35 1.397(8)
C34 H34 0.9500
C35 C36 1.542(9)
C37 C38 1.413(9)
C37 C42 1.415(9)
C38 C39 1.394(9)
C38 H38 0.9500
C39 C40 1.404(9)
C40 C41 1.399(10)
C40 H40 0.9500
C41 C42 1.409(10)
C41 H41 0.9500
C42 H42 0.9500
